data_2208765
loop_
_publ_author_name
'Dmitry V. Albov'
'Adnan Jassem'
'Anatoly I. Kuznetsov'

_publ_section_title
;
 An independent refinement of H-atom coordinates from laboratory X-ray
 powder data in tetraformaltrisazine
;
_journal_coeditor_code XU2006
_journal_issue 4
_journal_name_full 'Acta Crystallographica Section E'
_journal_page_first o1449
_journal_page_last o1451
_journal_paper_doi 10.1107/S1600536806008737
_journal_volume 62
_journal_year 2006
_chemical_formula_iupac 'C4 H12 N6'
_chemical_formula_moiety 'C4 H12 N6'
_chemical_formula_sum 'C4 H12 N6'
_chemical_formula_weight 144.20
_chemical_melting_point .488E-305
_chemical_name_common
;
Tetraformaltrisazine
;
_chemical_name_systematic
;
1,2,3,4,5,6,7,8-Octahydro-1,2,4,5-tetrazino[1,2-a][1,2,4,5]tetrazine
;
_space_group_IT_number 14
_symmetry_cell_setting monoclinic
_symmetry_space_group_name_Hall '-P 2yn'
_symmetry_space_group_name_H-M 'P 1 21/n 1'
_audit_creation_method MRIA
_cell_angle_alpha 90.00000
_cell_angle_beta 92.042(14)
_cell_angle_gamma 90.00000
_cell_formula_units_Z 2
_cell_length_a 6.3243(4)
_cell_length_b 4.8633(3)
_cell_length_c 11.3322(9)
_cell_volume 348.32(4)
_computing_cell_refinement 'MRIA (Zlokazov & Chernyshev, 1992)'
_computing_data_collection
;
HUBER G670 (HUBER Diffraktionstechnik GmbH, v. 4.3)
;
_computing_molecular_graphics 'PLUTON96 (Spek, 1996)'
_computing_publication_material MRIA
_computing_structure_refinement MRIA
_computing_structure_solution MRIA
_diffrn_ambient_temperature 295(2)
_diffrn_measurement_device_type 'Huber Guinier camera G670'
_diffrn_radiation_monochromator 'focusing Ge'
_diffrn_radiation_type 'Cu K\a~1~'
_diffrn_radiation_wavelength 1.54059
_diffrn_reflns_limit_h_max 4
_diffrn_reflns_limit_h_min 0
_diffrn_reflns_limit_k_max 3
_diffrn_reflns_limit_k_min 0
_diffrn_reflns_limit_l_max 8
_diffrn_reflns_limit_l_min -7
_exptl_absorpt_coefficient_mu 0.807
_exptl_absorpt_correction_type none
_exptl_crystal_density_diffrn 1.375
_exptl_crystal_density_method 'not measured'
_exptl_crystal_F_000 156.0
_refine_diff_density_max 0.2
_refine_diff_density_min -0.2
_refine_ls_extinction_method none
_refine_ls_goodness_of_fit_all 2.87
_refine_ls_hydrogen_treatment mixed
_refine_ls_matrix_type fullcycle
_refine_ls_number_constraints 0
_refine_ls_number_parameters 68
_refine_ls_number_restraints 0
_refine_ls_shift/su_max .01
_refine_ls_shift/su_mean .01
_refine_ls_structure_factor_coef Inet
_refine_ls_weighting_scheme sigma
_reflns_number_total 131
_cod_data_source_file xu2006.cif
_cod_data_source_block I
_cod_original_sg_symbol_H-M 'P 21/n'
_cod_database_code 2208765

loop_
_symmetry_equiv_pos_as_xyz
'x, y, z'
'-x+1/2, y+1/2, -z+1/2'
'-x, -y, -z'
'x-1/2, -y-1/2, z-1/2'

loop_
_atom_site_type_symbol
_atom_site_label
_atom_site_fract_x
_atom_site_fract_y
_atom_site_fract_z
_atom_site_U_iso_or_equiv
_atom_site_adp_type
_atom_site_calc_flag
_atom_site_refinement_flags
_atom_site_occupancy
N N1 0.0077(10) -0.2040(11) 0.2101(6) 0.0830(6) Uiso d . 1
N N2 0.1578(11) -0.3412(10) 0.1379(6) 0.0766(5) Uiso d . 1
N N3 -0.0640(10) 0.0960(12) 0.0350(6) 0.0654(5) Uiso d . 1
C C4 -0.1457(10) -0.0801(12) 0.1307(5) 0.0263(5) Uiso d . 1
C C5 0.2479(11) -0.1941(11) 0.0377(6) 0.0550(6) Uiso d . 1
H H1 0.078(6) -0.072(7) 0.241(3) 0.050 Uiso d . 1
H H2 0.112(6) -0.503(4) 0.123(3) 0.050 Uiso d . 1
H H4A -0.2400 0.0305 0.1768 0.031 Uiso calc R 1
H H4B -0.2299 -0.2259 0.0942 0.031 Uiso calc R 1
H H5A 0.3349 -0.3165 -0.0076 0.066 Uiso calc R 1
H H5B 0.3340 -0.0404 0.0654 0.066 Uiso calc R 1

loop_
_atom_type_symbol
_atom_type_description
_atom_type_scat_dispersion_real
_atom_type_scat_dispersion_imag
_atom_type_scat_source
C C 0.0181 0.0091 'International Tables Vol C Tables 4.2.6.8 and 6.1.1.4'
N N 0.0311 0.0180 'International Tables Vol C Tables 4.2.6.8 and 6.1.1.4'
H H 0.0000 0.0000 'International Tables Vol C Tables 4.2.6.8 and 6.1.1.4'

loop_
_geom_angle_atom_site_label_1
_geom_angle_atom_site_label_2
_geom_angle_atom_site_label_3
_geom_angle_site_symmetry_1
_geom_angle_site_symmetry_3
_geom_angle
_geom_angle_publ_flag
N2 N1 C4 . . 106.5(5) y
N2 N1 H1 . . 104(2) y
C4 N1 H1 . . 106(2) y
N1 N2 C5 . . 119.6(4) y
N1 N2 H2 . . 108(3) y
C5 N2 H2 . . 116(2) y
N1 C4 N3 . . 117.1(3) y
N1 C4 H4A . . 108.0 n
N3 C4 H4A . . 108.0 n
N1 C4 H4B . . 108.0 n
N3 C4 H4B . . 108.0 n
H4A C4 H4B . . 107.3 n
N2 C5 H5A . . 110.6 n
N3 C5 H5A 3 . 110.6 n
N2 C5 H5B . . 110.6 n
N3 C5 H5B 3 . 110.6 n
H5A C5 H5B . . 108.8 n
C4 N3 N3 . 3 103.7(5) y
C4 N3 C5 . 3 107.7(5) y
C5 N3 N3 3 3 109.8(6) y

loop_
_geom_bond_atom_site_label_1
_geom_bond_atom_site_label_2
_geom_bond_site_symmetry_2
_geom_bond_distance
_geom_bond_publ_flag
N1 N2 . 1.440(15) y
N1 C4 . 1.432(9) y
N1 H1 . 0.85(4) y
N2 C5 . 1.474(9) y
N2 H2 . 0.855(15) y
N3 C4 . 1.489(9) y
C4 H4A . 0.9700 n
C4 H4B . 0.9700 n
C5 H5A . 0.9700 n
C5 H5B . 0.9700 n
N3 N3 3 1.484(9) y
C5 N3 3 1.480(9) y

loop_
_geom_hbond_atom_site_label_D
_geom_hbond_atom_site_label_H
_geom_hbond_atom_site_label_A
_geom_hbond_site_symmetry_A
_geom_hbond_distance_DH
_geom_hbond_distance_HA
_geom_hbond_distance_DA
_geom_hbond_angle_DHA
N1 H1 N2 2_555 0.85(4) 2.40(4) 3.209(9) 159(3)
N2 H2 N3 1_545 0.85(2) 2.44(3) 3.271(8) 165(3)
